data_4134235
loop_
_publ_author_name
'Takano, Hideaki'
'Shiozawa, Natsumi'
'Imai, Yoshitane'
'Kanyiva, Kyalo Stephen'
'Shibata, Takanori'

_publ_section_title
;
 Catalytic Enantioselective Synthesis of Axially Chiral Polycyclic
 Aromatic Hydrocarbons (PAHs) via Regioselective C-C Bond Activation of
 Biphenylenes.
;
_journal_name_full 'Journal of the American Chemical Society'
_journal_paper_doi 10.1021/jacs.9b12205
_journal_year 2020
_chemical_absolute_configuration 'CHOOSE rm ad rmad syn or unk'
_chemical_formula_moiety 'C31 H27 Br'
_chemical_formula_sum 'C31 H27 Br'
_chemical_formula_weight 479.46
_space_group_crystal_system triclinic
_space_group_IT_number 1
_space_group_name_Hall 'P 1'
_space_group_name_H-M_alt 'P 1'
_atom_sites_solution_hydrogens geom
_atom_sites_solution_primary direct
_atom_sites_solution_secondary difmap
_cell_angle_alpha 78.958(6)
_cell_angle_beta 87.087(6)
_cell_angle_gamma 69.349(5)
_cell_formula_units_Z 2
_cell_length_a 9.8221(4)
_cell_length_b 9.8415(4)
_cell_length_c 11.7712(4)
_cell_measurement_reflns_used 11551
_cell_measurement_temperature 296
_cell_measurement_theta_max 68.22
_cell_measurement_theta_min 3.83
_cell_volume 1044.86(8)
_computing_cell_refinement 'RAPID AUTO'
_computing_data_collection 'RAPID AUTO (Rigaku, ????)'
_computing_data_reduction 'RAPID AUTO'
_computing_molecular_graphics 'CrystalStructure 4.2.4'
_computing_publication_material 'CrystalStructure 4.2.4 (Rigaku, 2016)'
_computing_structure_refinement 'SHELXL Version 2014/6 (Sheldrick, 2008)'
_computing_structure_solution 'SHELXT Version 2014/4 (Sheldrick, 2014)'
_diffrn_ambient_temperature 296
_diffrn_detector_area_resol_mean 10.000
_diffrn_measured_fraction_theta_full 0.977
_diffrn_measured_fraction_theta_max 0.975
_diffrn_measurement_device_type 'Rigaku R-AXIS RAPID'
_diffrn_measurement_method \w
_diffrn_radiation_type 'Cu K\a'
_diffrn_radiation_wavelength 1.54187
_diffrn_reflns_av_R_equivalents 0.0805
_diffrn_reflns_Laue_measured_fraction_full 0.977
_diffrn_reflns_Laue_measured_fraction_max 0.975
_diffrn_reflns_limit_h_max 11
_diffrn_reflns_limit_h_min -11
_diffrn_reflns_limit_k_max 11
_diffrn_reflns_limit_k_min -11
_diffrn_reflns_limit_l_max 14
_diffrn_reflns_limit_l_min -14
_diffrn_reflns_number 11712
_diffrn_reflns_point_group_measured_fraction_full 0.811
_diffrn_reflns_point_group_measured_fraction_max 0.807
_diffrn_reflns_theta_full 67.687
_diffrn_reflns_theta_max 68.226
_diffrn_reflns_theta_min 3.827
_diffrn_standards_number 0
_exptl_absorpt_coefficient_mu 2.797
_exptl_absorpt_correction_T_max 0.756
_exptl_absorpt_correction_T_min 0.381
_exptl_absorpt_correction_type multi-scan
_exptl_absorpt_process_details 'ABSCOR (Rigaku, 1995)'
_exptl_crystal_colour colorless
_exptl_crystal_density_diffrn 1.524
_exptl_crystal_density_method 'not measured'
_exptl_crystal_description block
_exptl_crystal_F_000 496.00
_exptl_crystal_size_max 0.100
_exptl_crystal_size_mid 0.100
_exptl_crystal_size_min 0.100
_refine_diff_density_max 1.26
_refine_diff_density_min -0.72
_refine_ls_abs_structure_details
;
 Flack x determined using 2189 quotients [(I+)-(I-)]/[(I+)+(I-)]
 (Parsons, Flack and Wagner, Acta Cryst. B69 (2013) 249-259).
;
_refine_ls_abs_structure_Flack -0.01(3)
_refine_ls_extinction_method none
_refine_ls_goodness_of_fit_ref 1.058
_refine_ls_hydrogen_treatment constr
_refine_ls_number_parameters 541
_refine_ls_number_reflns 6167
_refine_ls_number_restraints 3
_refine_ls_R_factor_all 0.0529
_refine_ls_R_factor_gt 0.0513
_refine_ls_shift/su_max 0.000
_refine_ls_structure_factor_coef Fsqd
_refine_ls_weighting_details 'w = 1/[\s^2^(Fo^2^)+(0.0708P)^2^+1.9342P] where P=(Fo^2^+2Fc^2^)/3'
_refine_ls_weighting_scheme calc
_refine_ls_wR_factor_gt 0.1370
_refine_ls_wR_factor_ref 0.1380
_reflns_Friedel_coverage 0.656
_reflns_Friedel_fraction_full 0.644
_reflns_Friedel_fraction_max 0.639
_reflns_number_gt 5887
_reflns_number_total 6167
_reflns_threshold_expression F^2^>2.0\s(F^2^)
_cod_data_source_file ja9b12205_si_002.cif
_cod_data_source_block Shiozawa_190130
_cod_database_code 4134235
_shelxl_version_number 2014/6

loop_
_space_group_symop_id
_space_group_symop_operation_xyz
1 +X,+Y,+Z

loop_
_atom_site_label
_atom_site_type_symbol
_atom_site_fract_x
_atom_site_fract_y
_atom_site_fract_z
_atom_site_U_iso_or_equiv
_atom_site_adp_type
_atom_site_occupancy
_atom_site_site_symmetry_order
_atom_site_calc_flag
_atom_site_refinement_flags_posn
_atom_site_refinement_flags_adp
_atom_site_refinement_flags_occupancy
_atom_site_disorder_assembly
_atom_site_disorder_group
Br1 Br 0.80971(7) -0.22758(7) 0.66093(6) 0.0264(3) Uani 1 1 d . . . . .
Br2 Br 0.16009(8) 0.82418(8) 0.45382(6) 0.0308(3) Uani 1 1 d . . . . .
C1 C 0.1606(12) 0.8852(13) 0.0535(9) 0.029(2) Uani 1 1 d . . . . .
H1 H 0.1623 0.8997 -0.0269 0.035 Uiso 1 1 calc R U . . .
C2 C 0.6639(10) 0.1754(10) 0.7829(8) 0.0153(18) Uani 1 1 d . . . . .
C3 C 0.2160(12) 1.2508(14) -0.0006(10) 0.039(3) Uani 1 1 d . . . . .
H3A H 0.1282 1.3091 -0.0443 0.047 Uiso 1 1 calc R U . . .
H3B H 0.2647 1.1636 -0.0324 0.047 Uiso 1 1 calc R U . . .
H3C H 0.1927 1.2231 0.0786 0.047 Uiso 1 1 calc R U . . .
C4 C 0.6611(11) 0.1709(11) 0.4725(8) 0.024(2) Uani 1 1 d . . . . .
H4 H 0.6432 0.0825 0.4907 0.029 Uiso 1 1 calc R U . . .
C5 C 0.2573(12) 0.7580(13) 0.1178(10) 0.030(3) Uani 1 1 d . . . . .
H5 H 0.3225 0.6874 0.0801 0.036 Uiso 1 1 calc R U . . .
C6 C 0.2049(11) -0.1640(12) 0.7455(9) 0.025(2) Uani 1 1 d . . . . .
H6 H 0.1270 -0.1909 0.7300 0.030 Uiso 1 1 calc R U . . .
C7 C 0.0634(10) 0.9889(11) 0.1066(8) 0.025(2) Uani 1 1 d . . . . .
H7 H -0.0026 1.0733 0.0629 0.030 Uiso 1 1 calc R U . . .
C8 C 0.5591(8) 0.0988(9) 0.7784(6) 0.0137(14) Uani 1 1 d . . . . .
C9 C 0.6966(10) -0.1575(11) 0.8797(8) 0.017(2) Uani 1 1 d . . . . .
C10 C 0.1983(9) -0.0201(11) 0.7121(7) 0.0201(19) Uani 1 1 d . . . . .
H10 H 0.1155 0.0495 0.6732 0.024 Uiso 1 1 calc R U . . .
C11 C 0.1875(9) 0.3011(12) 0.6497(8) 0.023(2) Uani 1 1 d . . . . .
H11 H 0.0998 0.2899 0.6365 0.028 Uiso 1 1 calc R U . . .
C12 C 0.4304(9) 0.2055(11) 0.7226(7) 0.0184(18) Uani 1 1 d . . . . .
C13 C 0.1745(11) 0.4750(13) 0.2894(9) 0.025(2) Uani 1 1 d . . . . .
H13 H 0.1129 0.5667 0.2520 0.030 Uiso 1 1 calc R U . . .
C14 C 0.9405(9) -0.3434(10) 0.8854(8) 0.0207(19) Uani 1 1 d . . . . .
H14 H 1.0196 -0.3983 0.8467 0.025 Uiso 1 1 calc R U . . .
C15 C 0.8160(10) -0.2455(11) 0.8255(8) 0.020(2) Uani 1 1 d . . . . .
C16 C 0.3314(12) -0.2713(12) 0.8037(9) 0.025(2) Uani 1 1 d . . . . .
H16 H 0.3363 -0.3687 0.8271 0.030 Uiso 1 1 calc R U . . .
C17 C 0.0628(9) 0.9686(10) 0.2264(8) 0.0211(19) Uani 1 1 d . . . . .
H17 H -0.0035 1.0389 0.2636 0.025 Uiso 1 1 calc R U . . .
C18 C 0.2017(11) 0.4382(13) 0.6200(9) 0.026(2) Uani 1 1 d . . . . .
H18 H 0.1223 0.5173 0.5852 0.031 Uiso 1 1 calc R U . . .
C19 C 0.5939(9) 0.3253(10) 0.7299(7) 0.0172(18) Uani 1 1 d . . . . .
C20 C 0.1631(10) 0.8410(11) 0.2908(9) 0.021(2) Uani 1 1 d . . . . .
C21 C 0.4057(9) 0.3177(11) 0.3815(7) 0.0210(19) Uani 1 1 d . . . . .
C22 C 0.2185(11) 0.2187(12) 0.3630(9) 0.029(2) Uani 1 1 d . . . . .
H22 H 0.1861 0.1390 0.3749 0.035 Uiso 1 1 calc R U . . .
C23 C 0.4570(11) 1.2590(12) 0.0598(10) 0.028(2) Uani 1 1 d . . . . .
H23A H 0.4366 1.2251 0.1395 0.034 Uiso 1 1 calc R U . . .
H23B H 0.5106 1.1724 0.0270 0.034 Uiso 1 1 calc R U . . .
C24 C 0.5743(9) 0.6759(11) 0.3365(8) 0.0187(19) Uani 1 1 d . . . . .
C25 C 0.5661(8) -0.0452(9) 0.8154(6) 0.0139(15) Uani 1 1 d . . . . .
C26 C 0.1271(11) 0.3581(13) 0.3078(10) 0.028(2) Uani 1 1 d . . . . .
H26 H 0.0339 0.3710 0.2836 0.033 Uiso 1 1 calc R U . . .
C27 C 0.5511(9) 0.3006(12) 0.4183(7) 0.0211(19) Uani 1 1 d . . . . .
C28 C 0.3075(9) 0.1778(10) 0.7004(7) 0.0172(18) Uani 1 1 d . . . . .
C29 C 0.3143(10) 1.3400(12) -0.0064(9) 0.028(2) Uani 1 1 d . . . . .
H29A H 0.2630 1.4291 0.0239 0.033 Uiso 1 1 calc R U . . .
H29B H 0.3350 1.3697 -0.0869 0.033 Uiso 1 1 calc R U . . .
C30 C 0.3547(10) 0.1994(11) 0.3994(8) 0.024(2) Uani 1 1 d . . . . .
H30 H 0.4144 0.1065 0.4365 0.029 Uiso 1 1 calc R U . . .
C31 C 0.5880(9) 0.4278(9) 0.3962(7) 0.0167(17) Uani 1 1 d . . . . .
C32 C 0.3130(9) 0.0242(10) 0.7351(7) 0.0184(17) Uani 1 1 d . . . . .
C33 C 0.4457(9) 0.3450(10) 0.6929(7) 0.0183(18) Uani 1 1 d . . . . .
C34 C 0.8044(9) 0.3783(11) 0.7646(8) 0.0213(19) Uani 1 1 d . . . . .
H34 H 0.8533 0.4447 0.7593 0.026 Uiso 1 1 calc R U . . .
C35 C 0.5415(11) 0.8251(12) 0.2952(10) 0.024(2) Uani 1 1 d . . . . .
H35 H 0.4523 0.8820 0.2587 0.029 Uiso 1 1 calc R U . . .
C36 C 0.6640(11) 0.4277(11) 0.7208(8) 0.0224(18) Uani 1 1 d . . . . .
H36 H 0.6178 0.5260 0.6863 0.027 Uiso 1 1 calc R U . . .
C37 C 0.8047(10) 0.1281(12) 0.8259(9) 0.021(2) Uani 1 1 d . . . . .
H37 H 0.8520 0.0300 0.8602 0.025 Uiso 1 1 calc R U . . .
C38 C 0.8743(11) 0.2320(12) 0.8166(9) 0.021(2) Uani 1 1 d . . . . .
H38 H 0.9687 0.2024 0.8456 0.025 Uiso 1 1 calc R U . . .
C39 C 0.7137(10) 0.5888(10) 0.3876(7) 0.0196(18) Uani 1 1 d . . . . .
C40 C 0.4461(11) -0.2310(12) 0.8254(9) 0.019(2) Uani 1 1 d . . . . .
H40 H 0.5290 -0.3025 0.8627 0.023 Uiso 1 1 calc R U . . .
C41 C 0.9436(10) -0.3570(11) 1.0033(8) 0.026(2) Uani 1 1 d . . . . .
H41 H 1.0252 -0.4240 1.0455 0.031 Uiso 1 1 calc R U . . .
C42 C 0.2581(11) 0.7341(12) 0.2380(9) 0.024(2) Uani 1 1 d . . . . .
C43 C 0.6435(11) 0.8889(13) 0.3091(10) 0.025(2) Uani 1 1 d . . . . .
H43 H 0.6212 0.9899 0.2833 0.030 Uiso 1 1 calc R U . . .
C44 C 0.7210(10) 0.4334(11) 0.4239(7) 0.0222(18) Uani 1 1 d . . . . .
C45 C 0.4415(9) -0.0831(10) 0.7923(7) 0.0173(18) Uani 1 1 d . . . . .
C46 C 0.6968(10) 1.2712(12) 0.1196(10) 0.030(2) Uani 1 1 d . . . . .
H46B H 0.7491 1.1854 0.0855 0.036 Uiso 1 1 calc R U . . .
H46C H 0.6807 1.2365 0.2002 0.036 Uiso 1 1 calc R U . . .
C47 C 0.3592(9) 0.5885(11) 0.3050(7) 0.0225(18) Uani 1 1 d . . . . .
C48 C 0.5517(10) 1.3515(11) 0.0582(9) 0.025(2) Uani 1 1 d . . . . .
H48A H 0.5685 1.3887 -0.0217 0.030 Uiso 1 1 calc R U . . .
H48B H 0.4992 1.4360 0.0936 0.030 Uiso 1 1 calc R U . . .
C49 C 0.4925(9) 0.5742(10) 0.3400(7) 0.0243(18) Uani 1 1 d . . . . .
C50 C 0.7953(10) 0.1742(13) 0.4989(9) 0.025(2) Uani 1 1 d . . . . .
H50 H 0.8665 0.0870 0.5338 0.030 Uiso 1 1 calc R U . . .
C51 C 0.8153(10) 0.6533(12) 0.4003(8) 0.027(2) Uani 1 1 d . . . . .
H51 H 0.9060 0.5967 0.4342 0.033 Uiso 1 1 calc R U . . .
C52 C 0.7036(11) -0.1750(12) 0.9995(9) 0.023(2) Uani 1 1 d . . . . .
H52 H 0.6245 -0.1206 1.0385 0.027 Uiso 1 1 calc R U . . .
C53 C 0.8279(10) 0.3046(12) 0.4749(8) 0.024(2) Uani 1 1 d . . . . .
H53 H 0.9192 0.3042 0.4929 0.029 Uiso 1 1 calc R U . . .
C54 C 0.3156(10) 0.4606(10) 0.3257(8) 0.0179(19) Uani 1 1 d . . . . .
C55 C 0.7786(11) 0.8046(12) 0.3609(8) 0.026(2) Uani 1 1 d . . . . .
H55 H 0.8451 0.8499 0.3695 0.031 Uiso 1 1 calc R U . . .
C56 C 0.3281(10) 0.4648(10) 0.6393(8) 0.021(2) Uani 1 1 d . . . . .
H56 H 0.3340 0.5585 0.6173 0.025 Uiso 1 1 calc R U . . .
C57 C 0.8260(12) -0.2717(13) 1.0616(10) 0.029(2) Uani 1 1 d . . . . .
H57 H 0.8305 -0.2803 1.1415 0.035 Uiso 1 1 calc R U . . .
C58 C 0.7897(12) 1.3667(14) 0.1132(11) 0.039(3) Uani 1 1 d . . . . .
H58A H 0.8805 1.3102 0.1536 0.047 Uiso 1 1 calc R U . . .
H58B H 0.8080 1.3996 0.0337 0.047 Uiso 1 1 calc R U . . .
H58C H 0.7396 1.4508 0.1484 0.047 Uiso 1 1 calc R U . . .

loop_
_atom_site_aniso_label
_atom_site_aniso_U_11
_atom_site_aniso_U_22
_atom_site_aniso_U_33
_atom_site_aniso_U_23
_atom_site_aniso_U_13
_atom_site_aniso_U_12
Br1 0.0311(5) 0.0241(6) 0.0161(5) -0.0008(4) 0.0051(4) -0.0023(4)
Br2 0.0397(6) 0.0253(6) 0.0141(5) -0.0012(4) 0.0044(4) 0.0029(5)
C1 0.040(6) 0.030(6) 0.013(5) 0.002(4) -0.004(4) -0.011(5)
C2 0.021(4) 0.013(5) 0.014(4) -0.002(3) 0.007(3) -0.009(4)
C3 0.042(6) 0.053(8) 0.030(6) -0.010(5) 0.008(5) -0.027(6)
C4 0.034(5) 0.016(5) 0.021(5) 0.001(4) 0.002(4) -0.009(4)
C5 0.028(5) 0.027(6) 0.031(7) -0.011(5) 0.007(5) -0.001(5)
C6 0.024(5) 0.036(6) 0.024(5) -0.011(4) 0.008(4) -0.018(5)
C7 0.023(4) 0.019(5) 0.027(5) 0.003(4) -0.001(3) -0.003(4)
C8 0.018(4) 0.012(4) 0.010(3) -0.001(3) 0.004(3) -0.005(3)
C9 0.019(4) 0.017(5) 0.017(5) -0.009(4) 0.009(3) -0.006(4)
C10 0.018(4) 0.029(5) 0.013(4) -0.005(3) -0.001(3) -0.008(4)
C11 0.014(4) 0.029(6) 0.022(5) -0.004(4) 0.000(3) -0.002(4)
C12 0.020(4) 0.018(5) 0.017(4) -0.007(4) 0.003(3) -0.005(4)
C13 0.027(5) 0.028(6) 0.019(6) -0.003(5) 0.008(4) -0.010(5)
C14 0.016(4) 0.017(5) 0.024(4) 0.002(3) 0.000(3) -0.002(4)
C15 0.027(5) 0.023(6) 0.013(5) -0.002(4) 0.007(4) -0.014(5)
C16 0.041(6) 0.017(5) 0.021(5) -0.009(4) 0.010(4) -0.014(5)
C17 0.019(4) 0.018(5) 0.024(4) -0.002(3) 0.001(3) -0.005(4)
C18 0.027(5) 0.022(5) 0.020(5) 0.001(4) -0.002(4) -0.002(4)
C19 0.022(4) 0.013(5) 0.013(4) 0.004(3) 0.000(3) -0.006(4)
C20 0.024(5) 0.016(6) 0.023(6) -0.001(4) 0.003(4) -0.009(5)
C21 0.022(4) 0.024(5) 0.018(4) -0.007(4) 0.010(3) -0.010(4)
C22 0.036(6) 0.027(6) 0.032(5) -0.008(4) 0.010(4) -0.022(5)
C23 0.029(5) 0.026(6) 0.029(5) -0.004(4) 0.007(4) -0.009(4)
C24 0.017(4) 0.026(5) 0.016(4) -0.008(4) 0.006(3) -0.010(4)
C25 0.010(3) 0.013(4) 0.013(3) 0.000(3) 0.003(3) 0.002(3)
C26 0.018(5) 0.039(7) 0.031(6) -0.013(5) 0.006(4) -0.013(5)
C27 0.014(4) 0.031(6) 0.014(4) -0.006(4) 0.002(3) -0.002(4)
C28 0.012(4) 0.025(5) 0.008(4) 0.002(3) -0.001(3) 0.000(4)
C29 0.029(5) 0.027(6) 0.027(5) -0.006(4) 0.006(4) -0.011(4)
C30 0.031(5) 0.016(5) 0.021(4) -0.002(4) 0.011(4) -0.006(4)
C31 0.016(4) 0.012(5) 0.014(4) -0.001(3) -0.002(3) 0.005(4)
C32 0.021(4) 0.017(5) 0.016(4) -0.004(3) 0.007(3) -0.007(4)
C33 0.020(4) 0.023(5) 0.013(4) -0.007(3) 0.010(3) -0.008(4)
C34 0.023(4) 0.024(5) 0.023(4) -0.009(4) 0.010(4) -0.015(4)
C35 0.021(5) 0.023(6) 0.027(6) -0.006(5) 0.005(4) -0.005(5)
C36 0.031(5) 0.017(5) 0.019(4) -0.002(3) 0.009(4) -0.011(4)
C37 0.020(5) 0.024(6) 0.016(5) -0.001(4) 0.000(4) -0.007(5)
C38 0.022(4) 0.027(6) 0.015(4) -0.001(4) -0.003(3) -0.009(4)
C39 0.024(5) 0.020(5) 0.013(4) -0.004(3) 0.001(3) -0.004(4)
C40 0.029(5) 0.016(5) 0.012(5) -0.002(4) 0.005(4) -0.006(4)
C41 0.022(4) 0.023(5) 0.029(5) 0.001(4) -0.004(3) -0.006(4)
C42 0.028(5) 0.015(5) 0.027(6) 0.001(4) -0.003(4) -0.006(4)
C43 0.027(5) 0.026(6) 0.029(6) -0.009(5) 0.011(4) -0.018(5)
C44 0.020(4) 0.025(5) 0.018(4) -0.005(3) 0.008(3) -0.003(4)
C45 0.022(4) 0.016(5) 0.015(4) -0.006(3) 0.007(3) -0.008(4)
C46 0.024(5) 0.034(6) 0.035(5) -0.015(4) 0.011(4) -0.011(4)
C47 0.023(4) 0.026(5) 0.022(4) -0.008(4) 0.010(3) -0.011(4)
C48 0.025(5) 0.022(5) 0.025(5) -0.007(4) 0.010(4) -0.006(4)
C49 0.026(4) 0.023(5) 0.024(4) -0.013(4) 0.012(3) -0.005(4)
C50 0.018(4) 0.028(6) 0.018(5) 0.000(4) -0.001(3) 0.002(4)
C51 0.022(4) 0.040(6) 0.022(4) -0.012(4) 0.003(3) -0.010(4)
C52 0.029(5) 0.018(5) 0.014(5) 0.002(4) -0.003(4) -0.002(5)
C53 0.020(4) 0.028(6) 0.019(4) -0.001(4) 0.003(3) -0.006(4)
C54 0.020(4) 0.020(5) 0.014(4) -0.001(3) 0.006(3) -0.009(4)
C55 0.028(5) 0.036(6) 0.024(5) -0.016(4) 0.011(4) -0.020(5)
C56 0.027(5) 0.013(5) 0.017(4) -0.002(3) 0.000(3) -0.001(4)
C57 0.034(5) 0.024(6) 0.025(6) -0.009(4) 0.002(4) -0.002(5)
C58 0.033(5) 0.047(7) 0.042(6) -0.016(5) 0.005(5) -0.017(5)

loop_
_atom_type_symbol
_atom_type_description
_atom_type_scat_dispersion_real
_atom_type_scat_dispersion_imag
_atom_type_scat_source
C C 0.0181 0.0091
;
International Tables for Crystallography
(Vol. C, Tables 4.2.6.8 and 6.1.1.4)
;
H H 0.0000 0.0000
;
International Tables for Crystallography
(Vol. C, Table 6.1.1.4)
;
Br Br -0.6763 1.2805
;
International Tables for Crystallography
(Vol. C, Tables 4.2.6.8 and 6.1.1.4)
;

loop_
_geom_angle_atom_site_label_1
_geom_angle_atom_site_label_2
_geom_angle_atom_site_label_3
_geom_angle
_geom_angle_site_symmetry_1
_geom_angle_site_symmetry_3
_geom_angle_publ_flag
C7 C1 C5 120.6(11) . . ?
C7 C1 H1 119.7 . . ?
C5 C1 H1 119.7 . . ?
C37 C2 C19 120.1(8) . . ?
C37 C2 C8 133.0(9) . . ?
C19 C2 C8 106.9(8) . . ?
C29 C3 H3A 109.5 . . ?
C29 C3 H3B 109.5 . . ?
H3A C3 H3B 109.5 . . ?
C29 C3 H3C 109.5 . . ?
H3A C3 H3C 109.5 . . ?
H3B C3 H3C 109.5 . . ?
C50 C4 C27 120.4(9) . . ?
C50 C4 H4 119.8 . . ?
C27 C4 H4 119.8 . . ?
C1 C5 C42 120.9(11) . . ?
C1 C5 H5 119.6 . . ?
C42 C5 H5 119.6 . . ?
C10 C6 C16 119.6(8) . . ?
C10 C6 H6 120.2 . . ?
C16 C6 H6 120.2 . . ?
C1 C7 C17 119.7(9) . . ?
C1 C7 H7 120.2 . . ?
C17 C7 H7 120.2 . . ?
C25 C8 C12 119.6(7) . . ?
C25 C8 C2 133.2(8) . . ?
C12 C8 C2 107.2(7) . . ?
C52 C9 C15 117.4(9) . . ?
C52 C9 C25 119.3(8) . . ?
C15 C9 C25 123.3(8) . . ?
C6 C10 C32 121.6(9) . . ?
C6 C10 H10 119.2 . . ?
C32 C10 H10 119.2 . . ?
C18 C11 C28 119.4(8) . . ?
C18 C11 H11 120.3 . . ?
C28 C11 H11 120.3 . . ?
C28 C12 C33 124.4(8) . . ?
C28 C12 C8 125.2(8) . . ?
C33 C12 C8 110.5(7) . . ?
C26 C13 C54 121.9(11) . . ?
C26 C13 H13 119.1 . . ?
C54 C13 H13 119.1 . . ?
C41 C14 C15 118.0(9) . . ?
C41 C14 H14 121.0 . . ?
C15 C14 H14 121.0 . . ?
C14 C15 C9 122.9(9) . . ?
C14 C15 Br1 118.3(7) . . ?
C9 C15 Br1 118.8(7) . . ?
C40 C16 C6 119.8(10) . . ?
C40 C16 H16 120.1 . . ?
C6 C16 H16 120.1 . . ?
C7 C17 C20 119.3(9) . . ?
C7 C17 H17 120.3 . . ?
C20 C17 H17 120.3 . . ?
C11 C18 C56 123.8(10) . . ?
C11 C18 H18 118.1 . . ?
C56 C18 H18 118.1 . . ?
C36 C19 C2 121.2(8) . . ?
C36 C19 C33 130.1(9) . . ?
C2 C19 C33 108.7(8) . . ?
C42 C20 C17 121.2(9) . . ?
C42 C20 Br2 121.9(8) . . ?
C17 C20 Br2 116.9(7) . . ?
C30 C21 C54 120.4(8) . . ?
C30 C21 C27 122.2(9) . . ?
C54 C21 C27 117.5(8) . . ?
C30 C22 C26 120.3(8) . . ?
C30 C22 H22 119.9 . . ?
C26 C22 H22 119.9 . . ?
C48 C23 C29 113.9(7) . . ?
C48 C23 H23A 108.8 . . ?
C29 C23 H23A 108.8 . . ?
C48 C23 H23B 108.8 . . ?
C29 C23 H23B 108.8 . . ?
H23A C23 H23B 107.7 . . ?
C35 C24 C39 119.9(8) . . ?
C35 C24 C49 133.5(9) . . ?
C39 C24 C49 106.6(8) . . ?
C8 C25 C45 118.2(7) . . ?
C8 C25 C9 120.8(7) . . ?
C45 C25 C9 121.1(7) . . ?
C13 C26 C22 120.0(9) . . ?
C13 C26 H26 120.0 . . ?
C22 C26 H26 120.0 . . ?
C31 C27 C4 115.4(7) . . ?
C31 C27 C21 116.4(8) . . ?
C4 C27 C21 128.2(9) . . ?
C12 C28 C11 116.5(9) . . ?
C12 C28 C32 116.7(8) . . ?
C11 C28 C32 126.8(8) . . ?
C3 C29 C23 114.2(9) . . ?
C3 C29 H29A 108.7 . . ?
C23 C29 H29A 108.7 . . ?
C3 C29 H29B 108.7 . . ?
C23 C29 H29B 108.7 . . ?
H29A C29 H29B 107.6 . . ?
C22 C30 C21 120.7(9) . . ?
C22 C30 H30 119.6 . . ?
C21 C30 H30 119.6 . . ?
C44 C31 C27 124.9(8) . . ?
C44 C31 C49 110.0(8) . . ?
C27 C31 C49 125.2(8) . . ?
C10 C32 C45 119.3(8) . . ?
C10 C32 C28 122.4(8) . . ?
C45 C32 C28 118.4(7) . . ?
C56 C33 C12 118.5(8) . . ?
C56 C33 C19 134.7(8) . . ?
C12 C33 C19 106.7(8) . . ?
C36 C34 C38 121.7(8) . . ?
C36 C34 H34 119.1 . . ?
C38 C34 H34 119.1 . . ?
C24 C35 C43 118.9(10) . . ?
C24 C35 H35 120.5 . . ?
C43 C35 H35 120.5 . . ?
C34 C36 C19 117.7(9) . . ?
C34 C36 H36 121.2 . . ?
C19 C36 H36 121.2 . . ?
C2 C37 C38 118.3(10) . . ?
C2 C37 H37 120.9 . . ?
C38 C37 H37 120.9 . . ?
C34 C38 C37 121.0(9) . . ?
C34 C38 H38 119.5 . . ?
C37 C38 H38 119.5 . . ?
C51 C39 C24 120.7(9) . . ?
C51 C39 C44 130.2(9) . . ?
C24 C39 C44 109.1(8) . . ?
C16 C40 C45 121.6(10) . . ?
C16 C40 H40 119.2 . . ?
C45 C40 H40 119.2 . . ?
C14 C41 C57 121.1(9) . . ?
C14 C41 H41 119.4 . . ?
C57 C41 H41 119.4 . . ?
C20 C42 C5 118.2(10) . . ?
C20 C42 C47 122.8(9) . . ?
C5 C42 C47 119.0(9) . . ?
C35 C43 C55 121.2(10) . . ?
C35 C43 H43 119.4 . . ?
C55 C43 H43 119.4 . . ?
C53 C44 C31 118.7(9) . . ?
C53 C44 C39 133.8(8) . . ?
C31 C44 C39 107.5(8) . . ?
C40 C45 C32 118.0(8) . . ?
C40 C45 C25 120.0(9) . . ?
C32 C45 C25 122.0(8) . . ?
C48 C46 C58 113.0(9) . . ?
C48 C46 H46B 109.0 . . ?
C58 C46 H46B 109.0 . . ?
C48 C46 H46C 109.0 . . ?
C58 C46 H46C 109.0 . . ?
H46B C46 H46C 107.8 . . ?
C49 C47 C54 119.1(9) . . ?
C49 C47 C42 121.1(8) . . ?
C54 C47 C42 119.7(7) . . ?
C46 C48 C23 114.8(7) . . ?
C46 C48 H48A 108.6 . . ?
C23 C48 H48A 108.6 . . ?
C46 C48 H48B 108.6 . . ?
C23 C48 H48B 108.6 . . ?
H48A C48 H48B 107.6 . . ?
C47 C49 C31 118.0(8) . . ?
C47 C49 C24 135.1(9) . . ?
C31 C49 C24 106.9(8) . . ?
C4 C50 C53 122.3(10) . . ?
C4 C50 H50 118.8 . . ?
C53 C50 H50 118.8 . . ?
C39 C51 C55 118.5(9) . . ?
C39 C51 H51 120.8 . . ?
C55 C51 H51 120.8 . . ?
C57 C52 C9 121.0(10) . . ?
C57 C52 H52 119.5 . . ?
C9 C52 H52 119.5 . . ?
C44 C53 C50 118.3(9) . . ?
C44 C53 H53 120.9 . . ?
C50 C53 H53 120.9 . . ?
C21 C54 C13 116.7(8) . . ?
C21 C54 C47 123.9(8) . . ?
C13 C54 C47 119.4(9) . . ?
C43 C55 C51 120.7(8) . . ?
C43 C55 H55 119.6 . . ?
C51 C55 H55 119.6 . . ?
C33 C56 C18 117.3(9) . . ?
C33 C56 H56 121.4 . . ?
C18 C56 H56 121.4 . . ?
C52 C57 C41 119.5(11) . . ?
C52 C57 H57 120.2 . . ?
C41 C57 H57 120.2 . . ?
C46 C58 H58A 109.5 . . ?
C46 C58 H58B 109.5 . . ?
H58A C58 H58B 109.5 . . ?
C46 C58 H58C 109.5 . . ?
H58A C58 H58C 109.5 . . ?
H58B C58 H58C 109.5 . . ?

loop_
_geom_bond_atom_site_label_1
_geom_bond_atom_site_label_2
_geom_bond_distance
_geom_bond_site_symmetry_2
_geom_bond_publ_flag
Br1 C15 1.914(10) . ?
Br2 C20 1.893(10) . ?
C1 C7 1.358(15) . ?
C1 C5 1.383(17) . ?
C1 H1 0.9300 . ?
C2 C37 1.382(13) . ?
C2 C19 1.419(13) . ?
C2 C8 1.483(10) . ?
C3 C29 1.508(12) . ?
C3 H3A 0.9600 . ?
C3 H3B 0.9600 . ?
C3 H3C 0.9600 . ?
C4 C50 1.382(13) . ?
C4 C27 1.411(15) . ?
C4 H4 0.9300 . ?
C5 C42 1.389(16) . ?
C5 H5 0.9300 . ?
C6 C10 1.374(14) . ?
C6 C16 1.418(16) . ?
C6 H6 0.9300 . ?
C7 C17 1.385(13) . ?
C7 H7 0.9300 . ?
C8 C25 1.379(11) . ?
C8 C12 1.420(12) . ?
C9 C52 1.390(14) . ?
C9 C15 1.398(13) . ?
C9 C25 1.489(13) . ?
C10 C32 1.399(11) . ?
C10 H10 0.9300 . ?
C11 C18 1.382(14) . ?
C11 C28 1.415(13) . ?
C11 H11 0.9300 . ?
C12 C28 1.376(11) . ?
C12 C33 1.409(12) . ?
C13 C26 1.364(14) . ?
C13 C54 1.422(13) . ?
C13 H13 0.9300 . ?
C14 C41 1.369(13) . ?
C14 C15 1.384(13) . ?
C14 H14 0.9300 . ?
C16 C40 1.369(14) . ?
C16 H16 0.9300 . ?
C17 C20 1.400(14) . ?
C17 H17 0.9300 . ?
C18 C56 1.394(13) . ?
C18 H18 0.9300 . ?
C19 C36 1.394(12) . ?
C19 C33 1.476(11) . ?
C20 C42 1.365(14) . ?
C21 C30 1.400(12) . ?
C21 C54 1.421(13) . ?
C21 C27 1.456(11) . ?
C22 C30 1.362(14) . ?
C22 C26 1.400(16) . ?
C22 H22 0.9300 . ?
C23 C48 1.511(12) . ?
C23 C29 1.514(14) . ?
C23 H23A 0.9700 . ?
C23 H23B 0.9700 . ?
C24 C35 1.381(15) . ?
C24 C39 1.425(13) . ?
C24 C49 1.482(12) . ?
C25 C45 1.451(11) . ?
C26 H26 0.9300 . ?
C27 C31 1.397(13) . ?
C28 C32 1.470(12) . ?
C29 H29A 0.9700 . ?
C29 H29B 0.9700 . ?
C30 H30 0.9300 . ?
C31 C44 1.385(12) . ?
C31 C49 1.462(12) . ?
C32 C45 1.427(13) . ?
C33 C56 1.397(13) . ?
C34 C36 1.381(13) . ?
C34 C38 1.388(15) . ?
C34 H34 0.9300 . ?
C35 C43 1.388(13) . ?
C35 H35 0.9300 . ?
C36 H36 0.9300 . ?
C37 C38 1.402(13) . ?
C37 H37 0.9300 . ?
C38 H38 0.9300 . ?
C39 C51 1.385(12) . ?
C39 C44 1.484(13) . ?
C40 C45 1.418(13) . ?
C40 H40 0.9300 . ?
C41 C57 1.402(14) . ?
C41 H41 0.9300 . ?
C42 C47 1.518(15) . ?
C43 C55 1.390(15) . ?
C43 H43 0.9300 . ?
C44 C53 1.380(14) . ?
C46 C48 1.506(14) . ?
C46 C58 1.514(13) . ?
C46 H46B 0.9700 . ?
C46 H46C 0.9700 . ?
C47 C49 1.344(12) . ?
C47 C54 1.442(12) . ?
C48 H48A 0.9700 . ?
C48 H48B 0.9700 . ?
C50 C53 1.404(14) . ?
C50 H50 0.9300 . ?
C51 C55 1.392(15) . ?
C51 H51 0.9300 . ?
C52 C57 1.379(16) . ?
C52 H52 0.9300 . ?
C53 H53 0.9300 . ?
C55 H55 0.9300 . ?
C56 H56 0.9300 . ?
C57 H57 0.9300 . ?
C58 H58A 0.9600 . ?
C58 H58B 0.9600 . ?
C58 H58C 0.9600 . ?

loop_
_geom_torsion_atom_site_label_1
_geom_torsion_atom_site_label_2
_geom_torsion_atom_site_label_3
_geom_torsion_atom_site_label_4
_geom_torsion
_geom_torsion_site_symmetry_1
_geom_torsion_site_symmetry_2
_geom_torsion_site_symmetry_3
_geom_torsion_site_symmetry_4
_geom_torsion_publ_flag
C7 C1 C5 C42 -0.7(16) . . . . ?
C5 C1 C7 C17 1.3(14) . . . . ?
C37 C2 C8 C25 -0.1(16) . . . . ?
C19 C2 C8 C25 179.7(8) . . . . ?
C37 C2 C8 C12 -179.6(10) . . . . ?
C19 C2 C8 C12 0.2(9) . . . . ?
C16 C6 C10 C32 -0.7(14) . . . . ?
C25 C8 C12 C28 -0.4(12) . . . . ?
C2 C8 C12 C28 179.3(8) . . . . ?
C25 C8 C12 C33 179.5(7) . . . . ?
C2 C8 C12 C33 -0.8(9) . . . . ?
C41 C14 C15 C9 2.1(12) . . . . ?
C41 C14 C15 Br1 -179.2(6) . . . . ?
C52 C9 C15 C14 -2.4(13) . . . . ?
C25 C9 C15 C14 176.0(8) . . . . ?
C52 C9 C15 Br1 178.9(7) . . . . ?
C25 C9 C15 Br1 -2.6(11) . . . . ?
C10 C6 C16 C40 -0.5(15) . . . . ?
C1 C7 C17 C20 0.1(12) . . . . ?
C28 C11 C18 C56 -1.5(15) . . . . ?
C37 C2 C19 C36 -0.5(14) . . . . ?
C8 C2 C19 C36 179.7(7) . . . . ?
C37 C2 C19 C33 -179.7(8) . . . . ?
C8 C2 C19 C33 0.5(10) . . . . ?
C7 C17 C20 C42 -2.2(12) . . . . ?
C7 C17 C20 Br2 177.9(6) . . . . ?
C12 C8 C25 C45 1.8(10) . . . . ?
C2 C8 C25 C45 -177.7(8) . . . . ?
C12 C8 C25 C9 -176.7(7) . . . . ?
C2 C8 C25 C9 3.8(13) . . . . ?
C52 C9 C25 C8 88.1(10) . . . . ?
C15 C9 C25 C8 -90.3(10) . . . . ?
C52 C9 C25 C45 -90.3(10) . . . . ?
C15 C9 C25 C45 91.2(10) . . . . ?
C54 C13 C26 C22 -0.5(16) . . . . ?
C30 C22 C26 C13 0.5(16) . . . . ?
C50 C4 C27 C31 -0.9(13) . . . . ?
C50 C4 C27 C21 178.3(9) . . . . ?
C30 C21 C27 C31 -179.4(8) . . . . ?
C54 C21 C27 C31 0.7(11) . . . . ?
C30 C21 C27 C4 1.4(14) . . . . ?
C54 C21 C27 C4 -178.5(9) . . . . ?
C33 C12 C28 C11 -3.4(13) . . . . ?
C8 C12 C28 C11 176.5(8) . . . . ?
C33 C12 C28 C32 178.4(7) . . . . ?
C8 C12 C28 C32 -1.7(12) . . . . ?
C18 C11 C28 C12 3.4(13) . . . . ?
C18 C11 C28 C32 -178.7(9) . . . . ?
C48 C23 C29 C3 -177.3(8) . . . . ?
C26 C22 C30 C21 -0.5(15) . . . . ?
C54 C21 C30 C22 0.5(13) . . . . ?
C27 C21 C30 C22 -179.4(9) . . . . ?
C4 C27 C31 C44 -0.2(13) . . . . ?
C21 C27 C31 C44 -179.5(8) . . . . ?
C4 C27 C31 C49 179.4(8) . . . . ?
C21 C27 C31 C49 0.1(12) . . . . ?
C6 C10 C32 C45 1.5(13) . . . . ?
C6 C10 C32 C28 -179.7(8) . . . . ?
C12 C28 C32 C10 -176.6(8) . . . . ?
C11 C28 C32 C10 5.4(13) . . . . ?
C12 C28 C32 C45 2.2(11) . . . . ?
C11 C28 C32 C45 -175.8(9) . . . . ?
C28 C12 C33 C56 1.3(13) . . . . ?
C8 C12 C33 C56 -178.6(7) . . . . ?
C28 C12 C33 C19 -179.0(8) . . . . ?
C8 C12 C33 C19 1.1(9) . . . . ?
C36 C19 C33 C56 -0.4(17) . . . . ?
C2 C19 C33 C56 178.7(10) . . . . ?
C36 C19 C33 C12 179.9(9) . . . . ?
C2 C19 C33 C12 -1.0(10) . . . . ?
C39 C24 C35 C43 -2.8(15) . . . . ?
C49 C24 C35 C43 177.8(10) . . . . ?
C38 C34 C36 C19 -0.2(14) . . . . ?
C2 C19 C36 C34 0.3(14) . . . . ?
C33 C19 C36 C34 179.3(9) . . . . ?
C19 C2 C37 C38 0.6(14) . . . . ?
C8 C2 C37 C38 -179.6(9) . . . . ?
C36 C34 C38 C37 0.3(15) . . . . ?
C2 C37 C38 C34 -0.5(15) . . . . ?
C35 C24 C39 C51 2.3(13) . . . . ?
C49 C24 C39 C51 -178.2(8) . . . . ?
C35 C24 C39 C44 -179.7(8) . . . . ?
C49 C24 C39 C44 -0.2(9) . . . . ?
C6 C16 C40 C45 0.9(15) . . . . ?
C15 C14 C41 C57 -1.7(13) . . . . ?
C17 C20 C42 C5 2.8(13) . . . . ?
Br2 C20 C42 C5 -177.4(7) . . . . ?
C17 C20 C42 C47 -174.5(8) . . . . ?
Br2 C20 C42 C47 5.4(12) . . . . ?
C1 C5 C42 C20 -1.3(15) . . . . ?
C1 C5 C42 C47 176.0(9) . . . . ?
C24 C35 C43 C55 1.6(16) . . . . ?
C27 C31 C44 C53 1.5(14) . . . . ?
C49 C31 C44 C53 -178.2(7) . . . . ?
C27 C31 C44 C39 -179.1(8) . . . . ?
C49 C31 C44 C39 1.3(9) . . . . ?
C51 C39 C44 C53 -3.6(16) . . . . ?
C24 C39 C44 C53 178.7(10) . . . . ?
C51 C39 C44 C31 177.1(9) . . . . ?
C24 C39 C44 C31 -0.7(9) . . . . ?
C16 C40 C45 C32 -0.1(14) . . . . ?
C16 C40 C45 C25 -179.1(9) . . . . ?
C10 C32 C45 C40 -1.1(12) . . . . ?
C28 C32 C45 C40 -179.9(8) . . . . ?
C10 C32 C45 C25 178.0(8) . . . . ?
C28 C32 C45 C25 -0.9(12) . . . . ?
C8 C25 C45 C40 177.9(8) . . . . ?
C9 C25 C45 C40 -3.6(12) . . . . ?
C8 C25 C45 C32 -1.2(11) . . . . ?
C9 C25 C45 C32 177.3(8) . . . . ?
C20 C42 C47 C49 -89.1(11) . . . . ?
C5 C42 C47 C49 93.6(11) . . . . ?
C20 C42 C47 C54 94.6(11) . . . . ?
C5 C42 C47 C54 -82.6(11) . . . . ?
C58 C46 C48 C23 178.5(8) . . . . ?
C29 C23 C48 C46 -177.7(11) . . . . ?
C54 C47 C49 C31 0.9(11) . . . . ?
C42 C47 C49 C31 -175.3(8) . . . . ?
C54 C47 C49 C24 -178.9(9) . . . . ?
C42 C47 C49 C24 4.8(14) . . . . ?
C44 C31 C49 C47 178.7(7) . . . . ?
C27 C31 C49 C47 -1.0(12) . . . . ?
C44 C31 C49 C24 -1.4(9) . . . . ?
C27 C31 C49 C24 178.9(8) . . . . ?
C35 C24 C49 C47 0.2(17) . . . . ?
C39 C24 C49 C47 -179.2(9) . . . . ?
C35 C24 C49 C31 -179.6(10) . . . . ?
C39 C24 C49 C31 0.9(9) . . . . ?
C27 C4 C50 C53 0.8(16) . . . . ?
C24 C39 C51 C55 -0.5(13) . . . . ?
C44 C39 C51 C55 -178.1(8) . . . . ?
C15 C9 C52 C57 2.3(14) . . . . ?
C25 C9 C52 C57 -176.3(8) . . . . ?
C31 C44 C53 C50 -1.5(13) . . . . ?
C39 C44 C53 C50 179.2(9) . . . . ?
C4 C50 C53 C44 0.5(15) . . . . ?
C30 C21 C54 C13 -0.5(12) . . . . ?
C27 C21 C54 C13 179.4(8) . . . . ?
C30 C21 C54 C47 179.4(8) . . . . ?
C27 C21 C54 C47 -0.8(12) . . . . ?
C26 C13 C54 C21 0.5(15) . . . . ?
C26 C13 C54 C47 -179.3(9) . . . . ?
C49 C47 C54 C21 -0.1(13) . . . . ?
C42 C47 C54 C21 176.2(8) . . . . ?
C49 C47 C54 C13 179.7(8) . . . . ?
C42 C47 C54 C13 -3.9(13) . . . . ?
C35 C43 C55 C51 0.1(16) . . . . ?
C39 C51 C55 C43 -0.7(14) . . . . ?
C12 C33 C56 C18 0.8(13) . . . . ?
C19 C33 C56 C18 -178.8(10) . . . . ?
C11 C18 C56 C33 -0.7(15) . . . . ?
C9 C52 C57 C41 -1.9(15) . . . . ?
C14 C41 C57 C52 1.6(15) . . . . ?
